data_2001952
loop_
_publ_author_name
'Bideau, J. P.'
'Cotrait, M.'
'Buisson, J. P.'
'Demerseman, P.'

_publ_section_title
;
 Structure of a powerful mutagenic compound;
 6-methoxy-2-nitronaphtho[1,8-<i>bc</i>]pyran
;
_journal_issue 2
_journal_name_full 'Acta Crystallographica Section C'
_journal_page_first 264
_journal_page_last 267
_journal_paper_doi 10.1107/S0108270192006875
_journal_volume 49
_journal_year 1993
_chemical_formula_sum 'C13 H9 N O4'
_chemical_formula_weight 243.2
_space_group_IT_number 2
_space_group_name_Hall '-P 1'
_space_group_name_H-M_alt 'P -1'
_symmetry_cell_setting triclinic
_symmetry_space_group_name_Hall '-P 1'
_symmetry_space_group_name_H-M 'P -1'
_cell_angle_alpha 68.807(2)
_cell_angle_beta 80.340(8)
_cell_angle_gamma 78.087(14)
_cell_formula_units_Z 2
_cell_length_a 7.0202(5)
_cell_length_b 8.789(3)
_cell_length_c 9.5480(10)
_cell_volume 534.6(2)
_diffrn_radiation_type Mo
_diffrn_radiation_wavelength 0.71073
_exptl_absorpt_coefficient_mu 0.106
_exptl_crystal_density_diffrn 1.51
_exptl_crystal_F_000 252
_cod_data_source_file pa1004.cif
_cod_data_source_block pa1004_structure_1_of_1
_cod_original_cell_volume 534.7
_cod_original_formula_sum 'C13 H9 N1 O4'
_cod_database_code 2001952

loop_
_space_group_symop_id
_space_group_symop_operation_xyz
1 x,y,z
2 -x,-y,-z

loop_
_atom_site_label
_atom_site_fract_x
_atom_site_fract_y
_atom_site_fract_z
O(1) .0981(2) .19340(10) .28280(10)
C(2) .2325(2) .2902(2) .1990(2)
C(3) .2575(2) .3547(2) .0498(2)
C(4) .1420(2) .3848(2) -.1929(2)
C(5) .0088(2) .3522(2) -.2696(2)
C(6) -.1346(2) .2602(2) -.1911(2)
C(7) -.2942(2) .0949(2) .0570(2)
C(8) -.2992(2) .0325(2) .2103(2)
C(9) -.1676(2) .0658(2) .2870(2)
C(10) -.0312(2) .1623(2) .2037(2)
C(11) -.0173(2) .2282(2) .0450(2)
C(12) -.1524(2) .1941(2) -.0297(2)
C(13) .1304(2) .3253(2) -.03830(10)
O(14) -.2690(2) .2212(2) -.25430(10)
C(15) -.2674(3) .2894(3) -.4151(2)
N(16) .3505(2) .3170(2) .29570(10)
O(17) .3189(2) .2517(2) .43200(10)
O(18) .4762(2) .4055(2) .23580(10)
H(103) .360(2) .4193(19) .0043(18)
H(104) .241(2) .451(2) -.2499(18)
H(105) .021(3) .395(2) -.3787(19)
H(107) -.382(2) .074(2) .0043(18)
H(108) -.393(3) -.036(2) .271(2)
H(109) -.176(2) .018(2) .3999(18)
H(115) -.371(3) .249(2) -.433(2)
H(215) -.294(3) .416(3) -.450(2)
H(315) -.140(3) .244(3) -.464(2)

loop_
_geom_angle_atom_site_label_1
_geom_angle_atom_site_label_2
_geom_angle_atom_site_label_3
_geom_angle
C(2) O(1) C(10) 116.60(10)
O(1) C(2) C(3) 126.9(2)
O(1) C(2) N(16) 110.50(10)
C(3) C(2) N(16) 122.7(2)
C(2) C(3) C(13) 119.2(2)
C(5) C(4) C(13) 120.7(2)
C(4) C(5) C(6) 120.6(2)
C(5) C(6) C(12) 121.0(2)
C(5) C(6) O(14) 125.1(2)
C(12) C(6) O(14) 113.9(2)
C(8) C(7) C(12) 120.3(2)
C(7) C(8) C(9) 121.6(2)
C(8) C(9) C(10) 118.2(2)
O(1) C(10) C(9) 117.0(2)
O(1) C(10) C(11) 120.4(2)
C(9) C(10) C(11) 122.6(2)
C(10) C(11) C(12) 118.2(2)
C(10) C(11) C(13) 120.9(2)
C(12) C(11) C(13) 120.9(2)
C(6) C(12) C(7) 123.5(2)
C(6) C(12) C(11) 117.5(2)
C(7) C(12) C(11) 119.1(2)
C(3) C(13) C(4) 124.6(2)
C(3) C(13) C(11) 116.0(2)
C(4) C(13) C(11) 119.3(2)
C(6) O(14) C(15) 117.4(2)
C(2) N(16) O(17) 118.4(2)
C(2) N(16) O(18) 117.9(2)
O(17) N(16) O(18) 123.6(2)

loop_
_geom_bond_atom_site_label_1
_geom_bond_atom_site_label_2
_geom_bond_distance
O(1) C(2) 1.356(2)
O(1) C(10) 1.397(2)
C(2) C(3) 1.325(3)
C(2) N(16) 1.445(2)
C(3) C(13) 1.440(2)
C(4) C(5) 1.409(3)
C(4) C(13) 1.370(3)
C(5) C(6) 1.369(3)
C(6) C(12) 1.430(3)
C(6) O(14) 1.359(2)
C(7) C(8) 1.362(3)
C(7) C(12) 1.413(3)
C(8) C(9) 1.404(3)
C(9) C(10) 1.364(3)
C(10) C(11) 1.407(2)
C(11) C(12) 1.413(2)
C(11) C(13) 1.426(2)
O(14) C(15) 1.431(3)
N(16) O(17) 1.220(2)
N(16) O(18) 1.226(2)
C(3) H(103) 0.95(2)
C(4) H(104) 0.96(2)
C(5) H(105) 0.97(2)
C(7) H(107) 0.94(2)
C(8) H(108) 0.96(2)
C(9) H(109) 1.00(2)
C(15) H(115) 0.94(3)
C(15) H(215) 1.02(3)
C(15) H(315) 1.01(3)
